data_4302660
loop_
_publ_author_name
'Peter Comba'
'Christina Haaf'
'Hubert Wadepohl'

_publ_section_title
;
Novel Bispidine Ligands and Their First-Row Transition Metal Complexes:
Trigonal Bipyramidal and Trigonal Prismatic Geometries
;
_journal_name_full 'Inorganic Chemistry'
_journal_page_first 6604
_journal_page_last 6614
_journal_paper_doi 10.1021/ic900571v
_journal_volume 48
_journal_year 2009
_chemical_formula_sum 'C32 H44 B2 Cu F8 N6 O'
_chemical_formula_weight 765.89
_space_group_IT_number 2
_symmetry_cell_setting triclinic
_symmetry_Int_Tables_number 2
_symmetry_space_group_name_Hall '-P 1'
_symmetry_space_group_name_H-M 'P -1'
_atom_sites_solution_hydrogens geom
_atom_sites_solution_primary heavy
_atom_sites_solution_secondary difmap
_audit_block_code co_ch1
_audit_creation_method SHELXL-97
_cell_angle_alpha 100.629(17)
_cell_angle_beta 99.844(8)
_cell_angle_gamma 93.785(11)
_cell_formula_units_Z 2
_cell_length_a 10.053(6)
_cell_length_b 11.989(7)
_cell_length_c 15.407(8)
_cell_measurement_reflns_used 6155
_cell_measurement_temperature 296(2)
_cell_measurement_theta_max 23.98
_cell_measurement_theta_min 2.26
_cell_volume 1789.1(18)
_computing_cell_refinement
;

SAINT (Bruker AXS, 1997-2008). Includes estimated systematic errors

 of the unit cell constants from Monte Carlo simulations.

;
_computing_data_collection 'SMART (Bruker AXS, 1997-2003)'
_computing_data_reduction 'SAINT (Bruker AXS, 1997-2008)'
_computing_molecular_graphics 'PLATON (Spek, 1980-2008)'
_computing_publication_material 'SHELXL-97 (Sheldrick, 1997)'
_computing_structure_refinement 'SHELXL-97 (Sheldrick, 1997)'
_computing_structure_solution 'DIRDIF (Beurskens et al., 1999-2008)'
_diffrn_ambient_temperature 296(2)
_diffrn_measured_fraction_theta_full 0.997
_diffrn_measured_fraction_theta_max 0.997
_diffrn_measurement_device_type 'CCD area detector (Bruker AXS Smart 1000)'
_diffrn_measurement_method '\f- and \w-scans'
_diffrn_radiation_monochromator graphite
_diffrn_radiation_probe x-ray
_diffrn_radiation_type MoK\a
_diffrn_radiation_wavelength 0.71073
_diffrn_reflns_av_R_equivalents 0.0541
_diffrn_reflns_av_sigmaI/netI 0.0481
_diffrn_reflns_limit_h_max 11
_diffrn_reflns_limit_h_min -11
_diffrn_reflns_limit_k_max 14
_diffrn_reflns_limit_k_min -14
_diffrn_reflns_limit_l_max 18
_diffrn_reflns_limit_l_min 0
_diffrn_reflns_number 29116
_diffrn_reflns_theta_full 25.09
_diffrn_reflns_theta_max 25.09
_diffrn_reflns_theta_min 1.37
_diffrn_source 'fine-focus sealed tube'
_exptl_absorpt_coefficient_mu 0.688
_exptl_absorpt_correction_T_max 0.7452
_exptl_absorpt_correction_T_min 0.6765
_exptl_absorpt_correction_type multi-scan
_exptl_absorpt_process_details
;

multi-scan from symmetry-related measurements (Blessing 1995)

SADABS (Sheldrick & Bruker AXS, 2004-2008)

;
_exptl_crystal_colour blue
_exptl_crystal_density_diffrn 1.422
_exptl_crystal_density_method 'not measured'
_exptl_crystal_description plate
_exptl_crystal_F_000 794
_exptl_crystal_size_max 0.25
_exptl_crystal_size_mid 0.20
_exptl_crystal_size_min 0.05
_refine_diff_density_max 0.541
_refine_diff_density_min -0.448
_refine_diff_density_rms 0.082
_refine_ls_abs_structure_details 'Flack H D (1983), Acta Cryst. A39, 876-881'
_refine_ls_extinction_method none
_refine_ls_goodness_of_fit_ref 1.092
_refine_ls_hydrogen_treatment constr
_refine_ls_matrix_type full
_refine_ls_number_parameters 485
_refine_ls_number_reflns 6340
_refine_ls_number_restraints 19
_refine_ls_restrained_S_all 1.104
_refine_ls_R_factor_all 0.1016
_refine_ls_R_factor_gt 0.0524
_refine_ls_shift/su_max 0.000
_refine_ls_shift/su_mean 0.000
_refine_ls_structure_factor_coef Fsqd
_refine_ls_weighting_details 'calc w=1/[\s^2^(Fo^2^)+(0.0626P)^2^+2.4619P] where P=(Fo^2^+2Fc^2^)/3'
_refine_ls_weighting_scheme calc
_refine_ls_wR_factor_gt 0.1272
_refine_ls_wR_factor_ref 0.1606
_reflns_number_gt 4175
_reflns_number_total 6340
_reflns_threshold_expression >2sigma(I)
_cod_data_source_file ic900571v_si_001_03.cif
_cod_data_source_block co_ch1
_cod_original_cell_volume 1789.2(18)
_cod_database_code 4302660
_audit_block_refno 386

loop_
_symmetry_equiv_pos_as_xyz
'x, y, z'
'-x, -y, -z'

loop_
_atom_site_label
_atom_site_type_symbol
_atom_site_fract_x
_atom_site_fract_y
_atom_site_fract_z
_atom_site_U_iso_or_equiv
_atom_site_adp_type
_atom_site_occupancy
_atom_site_symmetry_multiplicity
_atom_site_calc_flag
_atom_site_refinement_flags
_atom_site_disorder_assembly
_atom_site_disorder_group
B1 B 0.7509(6) 0.7161(6) 0.0831(4) 0.0670(17) Uani 1 1 d D . .
B2 B 0.6820(7) 0.3301(6) 0.3635(4) 0.0651(17) Uani 1 1 d . . .
C1 C 0.3643(4) 0.6125(3) 0.1406(3) 0.0406(10) Uani 1 1 d . . .
H1A H 0.2966 0.5650 0.0935 0.049 Uiso 1 1 calc R . .
H1B H 0.4396 0.6344 0.1133 0.049 Uiso 1 1 calc R . .
C2 C 0.3020(4) 0.7213(3) 0.1783(3) 0.0357(9) Uani 1 1 d . . .
C3 C 0.4056(4) 0.7909(3) 0.2559(3) 0.0345(9) Uani 1 1 d . . .
C4 C 0.4453(4) 0.7245(3) 0.3301(3) 0.0360(9) Uani 1 1 d . . .
C5 C 0.5040(4) 0.6167(3) 0.2877(3) 0.0406(10) Uani 1 1 d . . .
H5A H 0.5881 0.6397 0.2700 0.049 Uiso 1 1 calc R . .
H5B H 0.5260 0.5712 0.3332 0.049 Uiso 1 1 calc R . .
C6 C 0.1773(4) 0.6927(3) 0.2180(3) 0.0386(10) Uani 1 1 d . . .
H6A H 0.1419 0.7632 0.2412 0.046 Uiso 1 1 calc R . .
H6B H 0.1077 0.6488 0.1702 0.046 Uiso 1 1 calc R . .
C7 C 0.3137(4) 0.6941(4) 0.3636(3) 0.0395(10) Uani 1 1 d . . .
H7A H 0.3348 0.6504 0.4104 0.047 Uiso 1 1 calc R . .
H7B H 0.2801 0.7640 0.3900 0.047 Uiso 1 1 calc R . .
C8 C 0.0752(4) 0.5987(4) 0.3266(3) 0.0463(11) Uani 1 1 d . . .
C9 C 0.1133(5) 0.5274(4) 0.3976(3) 0.0501(11) Uani 1 1 d . . .
H9A H 0.1752 0.5739 0.4486 0.060 Uiso 1 1 calc R . .
H9B H 0.0323 0.5034 0.4184 0.060 Uiso 1 1 calc R . .
C10 C 0.0751(5) 0.3260(4) 0.3256(4) 0.0627(14) Uani 1 1 d . . .
H10A H 0.0096 0.3252 0.3651 0.075 Uiso 1 1 calc R . .
H10B H 0.1199 0.2567 0.3249 0.075 Uiso 1 1 calc R . .
C11 C -0.0007(5) 0.3257(4) 0.2304(4) 0.0617(14) Uani 1 1 d . . .
H11A H 0.0215 0.2611 0.1894 0.074 Uiso 1 1 calc R . .
H11B H -0.0976 0.3164 0.2293 0.074 Uiso 1 1 calc R . .
C12 C -0.0263(5) 0.5283(4) 0.2474(3) 0.0506(11) Uani 1 1 d . . .
H12A H -0.1040 0.4991 0.2691 0.061 Uiso 1 1 calc R . .
H12B H -0.0581 0.5770 0.2061 0.061 Uiso 1 1 calc R . .
C13 C 0.4977(5) 0.4593(4) 0.1656(3) 0.0500(11) Uani 1 1 d . . .
H13A H 0.4430 0.4116 0.1130 0.075 Uiso 1 1 calc R . .
H13B H 0.5316 0.4131 0.2075 0.075 Uiso 1 1 calc R . .
H13C H 0.5724 0.4990 0.1489 0.075 Uiso 1 1 calc R . .
C14 C 0.2647(5) 0.7871(3) 0.1027(3) 0.0406(10) Uani 1 1 d . . .
C15 C 0.1367(5) 0.8220(4) 0.0816(3) 0.0533(12) Uani 1 1 d . . .
H15 H 0.0706 0.8053 0.1140 0.064 Uiso 1 1 calc R . .
C16 C 0.1056(6) 0.8810(4) 0.0133(4) 0.0700(15) Uani 1 1 d . . .
H16 H 0.0184 0.9025 -0.0005 0.084 Uiso 1 1 calc R . .
C17 C 0.1999(7) 0.9077(5) -0.0333(4) 0.0796(18) Uani 1 1 d . . .
H17 H 0.1789 0.9491 -0.0784 0.096 Uiso 1 1 calc R . .
C18 C 0.3275(7) 0.8739(5) -0.0143(4) 0.0799(18) Uani 1 1 d . . .
H18 H 0.3923 0.8911 -0.0476 0.096 Uiso 1 1 calc R . .
C19 C 0.3606(6) 0.8145(4) 0.0538(3) 0.0603(13) Uani 1 1 d . . .
H19 H 0.4478 0.7929 0.0668 0.072 Uiso 1 1 calc R . .
C20 C 0.5517(5) 0.7955(4) 0.4072(3) 0.0443(10) Uani 1 1 d . . .
C21 C 0.5242(6) 0.8374(4) 0.4909(3) 0.0583(13) Uani 1 1 d . . .
H21 H 0.4384 0.8200 0.5028 0.070 Uiso 1 1 calc R . .
C22 C 0.6212(7) 0.9047(5) 0.5577(4) 0.0767(17) Uani 1 1 d . . .
H22 H 0.6002 0.9318 0.6138 0.092 Uiso 1 1 calc R . .
C23 C 0.7475(7) 0.9316(5) 0.5418(5) 0.0833(19) Uani 1 1 d . . .
H23 H 0.8126 0.9778 0.5864 0.100 Uiso 1 1 calc R . .
C24 C 0.7770(6) 0.8894(5) 0.4593(5) 0.0791(17) Uani 1 1 d . . .
H24 H 0.8639 0.9058 0.4488 0.095 Uiso 1 1 calc R . .
C25 C 0.6811(5) 0.8233(4) 0.3914(4) 0.0624(14) Uani 1 1 d . . .
H25 H 0.7026 0.7974 0.3353 0.075 Uiso 1 1 calc R . .
C26 C 0.0128(5) 0.7035(4) 0.3681(3) 0.0594(13) Uani 1 1 d . . .
H26A H 0.0750 0.7450 0.4202 0.089 Uiso 1 1 calc R . .
H26B H -0.0703 0.6799 0.3854 0.089 Uiso 1 1 calc R . .
H26C H -0.0054 0.7516 0.3250 0.089 Uiso 1 1 calc R . .
C27 C 0.2785(5) 0.3964(5) 0.4357(3) 0.0625(14) Uani 1 1 d . . .
H27A H 0.2333 0.3791 0.4824 0.094 Uiso 1 1 calc R . .
H27B H 0.3462 0.4599 0.4600 0.094 Uiso 1 1 calc R . .
H27C H 0.3211 0.3312 0.4117 0.094 Uiso 1 1 calc R . .
C28 C -0.0170(6) 0.4120(5) 0.1012(4) 0.0725(16) Uani 1 1 d . . .
H28A H 0.0274 0.3518 0.0715 0.109 Uiso 1 1 calc R . .
H28B H 0.0019 0.4806 0.0797 0.109 Uiso 1 1 calc R . .
H28C H -0.1131 0.3909 0.0887 0.109 Uiso 1 1 calc R . .
C29 C 0.3182(5) 0.2229(4) 0.1936(4) 0.0592(13) Uani 1 1 d . . .
C30 C 0.3516(8) 0.1070(5) 0.1717(5) 0.106(2) Uani 1 1 d . . .
H30A H 0.3759 0.0934 0.1133 0.159 Uiso 1 1 calc R . .
H30B H 0.2745 0.0552 0.1715 0.159 Uiso 1 1 calc R . .
H30C H 0.4266 0.0952 0.2156 0.159 Uiso 1 1 calc R . .
C31 C -0.0933(12) 0.0145(7) 0.2600(5) 0.110(3) Uani 1 1 d . . .
C32 C -0.2350(10) 0.0243(7) 0.2560(5) 0.119(3) Uani 1 1 d . . .
H32A H -0.2582 0.0918 0.2340 0.178 Uiso 1 1 calc R . .
H32B H -0.2559 0.0292 0.3150 0.178 Uiso 1 1 calc R . .
H32C H -0.2862 -0.0414 0.2163 0.178 Uiso 1 1 calc R . .
Cu Cu 0.25297(6) 0.46998(4) 0.24840(4) 0.04312(19) Uani 1 1 d . . .
F1 F 0.7443(7) 0.7991(5) 0.0397(4) 0.194(3) Uani 1 1 d D A .
F2 F 0.7225(15) 0.7390(9) 0.1655(5) 0.135(6) Uani 0.516(16) 1 d PD A 1
F3 F 0.8665(9) 0.6689(13) 0.0829(11) 0.139(8) Uani 0.516(16) 1 d PD A 1
F4 F 0.6479(13) 0.6314(10) 0.0363(6) 0.161(7) Uani 0.516(16) 1 d PD A 1
F2A F 0.774(2) 0.6187(11) 0.0374(9) 0.199(10) Uani 0.484(16) 1 d PD A 2
F3A F 0.8609(12) 0.7512(11) 0.1527(9) 0.136(6) Uani 0.484(16) 1 d PD A 2
F4A F 0.6520(12) 0.7083(17) 0.1257(14) 0.206(12) Uani 0.484(16) 1 d PD A 2
F5 F 0.7596(4) 0.4274(4) 0.3615(3) 0.1167(14) Uani 1 1 d . . .
F6 F 0.7549(4) 0.2703(4) 0.4189(2) 0.1077(13) Uani 1 1 d . . .
F7 F 0.6481(6) 0.2690(4) 0.2798(3) 0.144(2) Uani 1 1 d . . .
F8 F 0.5740(4) 0.3662(4) 0.3976(4) 0.1424(19) Uani 1 1 d . . .
N1 N 0.1779(4) 0.4258(3) 0.3628(2) 0.0473(9) Uani 1 1 d . . .
N2 N 0.0336(4) 0.4319(3) 0.1990(2) 0.0516(10) Uani 1 1 d . . .
N3 N 0.2048(3) 0.6272(3) 0.2913(2) 0.0350(8) Uani 1 1 d . . .
N4 N 0.2933(4) 0.3119(3) 0.2102(3) 0.0566(11) Uani 1 1 d . . .
N6 N 0.0155(10) 0.0067(10) 0.2604(6) 0.186(5) Uani 1 1 d . . .
N7 N 0.4137(3) 0.5437(3) 0.2082(2) 0.0375(8) Uani 1 1 d . . .
O1 O 0.4467(3) 0.8891(2) 0.2604(2) 0.0512(8) Uani 1 1 d . . .

loop_
_atom_site_aniso_label
_atom_site_aniso_U_11
_atom_site_aniso_U_22
_atom_site_aniso_U_33
_atom_site_aniso_U_23
_atom_site_aniso_U_13
_atom_site_aniso_U_12
B1 0.053(4) 0.080(5) 0.074(5) 0.025(4) 0.016(4) 0.006(3)
B2 0.056(4) 0.081(5) 0.061(4) 0.018(4) 0.015(3) 0.004(3)
C1 0.047(3) 0.040(2) 0.038(2) 0.0101(19) 0.0128(19) 0.0048(19)
C2 0.040(2) 0.038(2) 0.032(2) 0.0110(18) 0.0076(18) 0.0063(18)
C3 0.034(2) 0.034(2) 0.039(2) 0.0093(18) 0.0120(18) 0.0072(17)
C4 0.037(2) 0.036(2) 0.036(2) 0.0087(18) 0.0055(18) 0.0082(18)
C5 0.036(2) 0.039(2) 0.048(3) 0.011(2) 0.0052(19) 0.0070(18)
C6 0.042(2) 0.039(2) 0.037(2) 0.0093(19) 0.0078(19) 0.0086(19)
C7 0.045(2) 0.042(2) 0.034(2) 0.0104(19) 0.0101(19) 0.0094(19)
C8 0.039(2) 0.061(3) 0.047(3) 0.019(2) 0.018(2) 0.012(2)
C9 0.049(3) 0.060(3) 0.049(3) 0.018(2) 0.022(2) 0.009(2)
C10 0.069(3) 0.053(3) 0.077(4) 0.028(3) 0.031(3) -0.003(3)
C11 0.051(3) 0.057(3) 0.077(4) 0.020(3) 0.009(3) -0.007(2)
C12 0.040(3) 0.061(3) 0.055(3) 0.022(2) 0.012(2) 0.006(2)
C13 0.057(3) 0.039(2) 0.060(3) 0.009(2) 0.025(2) 0.014(2)
C14 0.054(3) 0.032(2) 0.035(2) 0.0083(18) 0.005(2) 0.0029(19)
C15 0.056(3) 0.048(3) 0.059(3) 0.023(2) 0.006(2) 0.008(2)
C16 0.080(4) 0.058(3) 0.072(4) 0.029(3) -0.005(3) 0.010(3)
C17 0.109(5) 0.074(4) 0.061(4) 0.038(3) 0.003(4) 0.015(4)
C18 0.106(5) 0.079(4) 0.070(4) 0.037(3) 0.035(4) 0.010(4)
C19 0.068(3) 0.067(3) 0.059(3) 0.031(3) 0.023(3) 0.015(3)
C20 0.052(3) 0.038(2) 0.040(3) 0.0094(19) 0.000(2) 0.008(2)
C21 0.072(3) 0.054(3) 0.045(3) 0.006(2) 0.002(2) 0.004(3)
C22 0.106(5) 0.064(4) 0.046(3) -0.001(3) -0.008(3) 0.006(3)
C23 0.087(5) 0.061(4) 0.080(5) 0.001(3) -0.027(4) -0.002(3)
C24 0.059(4) 0.073(4) 0.089(5) -0.001(3) -0.011(3) -0.003(3)
C25 0.050(3) 0.064(3) 0.065(3) 0.002(3) 0.002(3) 0.000(2)
C26 0.055(3) 0.068(3) 0.066(3) 0.021(3) 0.028(3) 0.025(3)
C27 0.064(3) 0.074(4) 0.062(3) 0.037(3) 0.015(3) 0.018(3)
C28 0.070(4) 0.083(4) 0.057(3) 0.011(3) 0.003(3) -0.011(3)
C29 0.067(3) 0.044(3) 0.066(3) 0.007(3) 0.016(3) 0.004(3)
C30 0.125(6) 0.050(3) 0.135(6) -0.003(4) 0.021(5) 0.022(4)
C31 0.135(8) 0.107(6) 0.077(5) 0.010(4) -0.010(6) 0.032(6)
C32 0.156(9) 0.104(6) 0.118(7) 0.040(5) 0.059(6) 0.035(6)
Cu 0.0460(3) 0.0366(3) 0.0510(3) 0.0130(2) 0.0160(2) 0.0050(2)
F1 0.270(8) 0.168(5) 0.198(6) 0.131(5) 0.077(5) 0.067(5)
F2 0.181(16) 0.138(8) 0.079(6) -0.020(5) 0.067(8) -0.034(9)
F3 0.065(6) 0.206(17) 0.199(17) 0.127(15) 0.057(8) 0.064(8)
F4 0.121(10) 0.234(14) 0.087(7) -0.017(7) 0.001(6) -0.085(9)
F2A 0.20(2) 0.140(11) 0.198(14) -0.060(10) -0.042(13) 0.076(12)
F3A 0.084(8) 0.151(11) 0.157(11) 0.022(9) -0.006(8) -0.002(7)
F4A 0.062(8) 0.26(2) 0.35(3) 0.15(2) 0.088(12) -0.004(9)
F5 0.101(3) 0.127(3) 0.135(4) 0.040(3) 0.051(3) -0.013(3)
F6 0.125(3) 0.120(3) 0.078(2) 0.033(2) -0.005(2) 0.031(3)
F7 0.195(5) 0.115(3) 0.090(3) -0.007(3) -0.048(3) 0.057(3)
F8 0.093(3) 0.149(4) 0.213(5) 0.049(4) 0.087(3) 0.028(3)
N1 0.048(2) 0.050(2) 0.050(2) 0.0216(18) 0.0114(18) 0.0041(18)
N2 0.050(2) 0.057(2) 0.045(2) 0.0140(19) 0.0036(18) -0.0058(19)
N3 0.0331(18) 0.0414(19) 0.0358(18) 0.0163(15) 0.0105(15) 0.0070(15)
N4 0.064(3) 0.038(2) 0.070(3) 0.011(2) 0.018(2) 0.005(2)
N6 0.140(8) 0.234(11) 0.126(7) -0.055(7) -0.048(6) 0.053(8)
N7 0.041(2) 0.0337(18) 0.040(2) 0.0092(15) 0.0100(16) 0.0082(15)
O1 0.064(2) 0.0369(17) 0.0501(19) 0.0113(14) 0.0014(15) 0.0012(15)

loop_
_atom_type_symbol
_atom_type_description
_atom_type_scat_dispersion_real
_atom_type_scat_dispersion_imag
_atom_type_scat_source
C C 0.0033 0.0016 'International Tables Vol C Tables 4.2.6.8 and 6.1.1.4'
H H 0.0000 0.0000 'International Tables Vol C Tables 4.2.6.8 and 6.1.1.4'
B B 0.0013 0.0007 'International Tables Vol C Tables 4.2.6.8 and 6.1.1.4'
Cu Cu 0.3201 1.2651 'International Tables Vol C Tables 4.2.6.8 and 6.1.1.4'
F F 0.0171 0.0103 'International Tables Vol C Tables 4.2.6.8 and 6.1.1.4'
N N 0.0061 0.0033 'International Tables Vol C Tables 4.2.6.8 and 6.1.1.4'
O O 0.0106 0.0060 'International Tables Vol C Tables 4.2.6.8 and 6.1.1.4'

loop_
_geom_angle_atom_site_label_1
_geom_angle_atom_site_label_2
_geom_angle_atom_site_label_3
_geom_angle
_geom_angle_site_symmetry_1
_geom_angle_site_symmetry_3
_geom_angle_publ_flag
F4A B1 F1 112.5(9) . . ?
F4A B1 F2A 113.8(11) . . ?
F1 B1 F2A 115.2(9) . . ?
F4A B1 F3 134.5(10) . . ?
F1 B1 F3 112.3(6) . . ?
F2A B1 F3 50.5(7) . . ?
F4A B1 F2 38.5(8) . . ?
F1 B1 F2 115.9(7) . . ?
F2A B1 F2 128.6(11) . . ?
F3 B1 F2 111.4(7) . . ?
F4A B1 F3A 102.2(10) . . ?
F1 B1 F3A 104.5(7) . . ?
F2A B1 F3A 107.1(9) . . ?
F3 B1 F3A 58.8(7) . . ?
F2 B1 F3A 64.0(7) . . ?
F4A B1 F4 67.8(9) . . ?
F1 B1 F4 106.5(7) . . ?
F2A B1 F4 56.7(8) . . ?
F3 B1 F4 106.2(8) . . ?
F2 B1 F4 103.5(6) . . ?
F3A B1 F4 148.9(8) . . ?
F7 B2 F8 113.0(6) . . ?
F7 B2 F6 110.9(6) . . ?
F8 B2 F6 110.2(5) . . ?
F7 B2 F5 108.3(6) . . ?
F8 B2 F5 105.2(6) . . ?
F6 B2 F5 109.0(5) . . ?
N7 C1 C2 114.6(3) . . ?
N7 C1 H1A 108.6 . . ?
C2 C1 H1A 108.6 . . ?
N7 C1 H1B 108.6 . . ?
C2 C1 H1B 108.6 . . ?
H1A C1 H1B 107.6 . . ?
C3 C2 C6 106.0(3) . . ?
C3 C2 C14 112.0(3) . . ?
C6 C2 C14 110.7(3) . . ?
C3 C2 C1 108.0(3) . . ?
C6 C2 C1 111.5(3) . . ?
C14 C2 C1 108.7(3) . . ?
O1 C3 C2 124.1(4) . . ?
O1 C3 C4 123.9(4) . . ?
C2 C3 C4 112.0(3) . . ?
C3 C4 C20 111.2(3) . . ?
C3 C4 C5 107.0(3) . . ?
C20 C4 C5 109.8(3) . . ?
C3 C4 C7 106.5(3) . . ?
C20 C4 C7 110.8(3) . . ?
C5 C4 C7 111.3(3) . . ?
N7 C5 C4 115.3(3) . . ?
N7 C5 H5A 108.5 . . ?
C4 C5 H5A 108.5 . . ?
N7 C5 H5B 108.5 . . ?
C4 C5 H5B 108.5 . . ?
H5A C5 H5B 107.5 . . ?
N3 C6 C2 114.0(3) . . ?
N3 C6 H6A 108.8 . . ?
C2 C6 H6A 108.8 . . ?
N3 C6 H6B 108.8 . . ?
C2 C6 H6B 108.8 . . ?
H6A C6 H6B 107.7 . . ?
N3 C7 C4 113.4(3) . . ?
N3 C7 H7A 108.9 . . ?
C4 C7 H7A 108.9 . . ?
N3 C7 H7B 108.9 . . ?
C4 C7 H7B 108.9 . . ?
H7A C7 H7B 107.7 . . ?
C9 C8 C26 109.1(4) . . ?
C9 C8 C12 109.9(4) . . ?
C26 C8 C12 109.9(4) . . ?
C9 C8 N3 107.0(3) . . ?
C26 C8 N3 113.8(4) . . ?
C12 C8 N3 107.1(3) . . ?
N1 C9 C8 112.2(4) . . ?
N1 C9 H9A 109.2 . . ?
C8 C9 H9A 109.2 . . ?
N1 C9 H9B 109.2 . . ?
C8 C9 H9B 109.2 . . ?
H9A C9 H9B 107.9 . . ?
N1 C10 C11 113.6(4) . . ?
N1 C10 H10A 108.8 . . ?
C11 C10 H10A 108.8 . . ?
N1 C10 H10B 108.8 . . ?
C11 C10 H10B 108.8 . . ?
H10A C10 H10B 107.7 . . ?
N2 C11 C10 112.7(4) . . ?
N2 C11 H11A 109.1 . . ?
C10 C11 H11A 109.1 . . ?
N2 C11 H11B 109.1 . . ?
C10 C11 H11B 109.1 . . ?
H11A C11 H11B 107.8 . . ?
N2 C12 C8 112.1(4) . . ?
N2 C12 H12A 109.2 . . ?
C8 C12 H12A 109.2 . . ?
N2 C12 H12B 109.2 . . ?
C8 C12 H12B 109.2 . . ?
H12A C12 H12B 107.9 . . ?
N7 C13 H13A 109.5 . . ?
N7 C13 H13B 109.5 . . ?
H13A C13 H13B 109.5 . . ?
N7 C13 H13C 109.5 . . ?
H13A C13 H13C 109.5 . . ?
H13B C13 H13C 109.5 . . ?
C19 C14 C15 117.7(4) . . ?
C19 C14 C2 120.0(4) . . ?
C15 C14 C2 122.2(4) . . ?
C16 C15 C14 121.2(5) . . ?
C16 C15 H15 119.4 . . ?
C14 C15 H15 119.4 . . ?
C17 C16 C15 120.4(6) . . ?
C17 C16 H16 119.8 . . ?
C15 C16 H16 119.8 . . ?
C16 C17 C18 119.9(5) . . ?
C16 C17 H17 120.1 . . ?
C18 C17 H17 120.1 . . ?
C17 C18 C19 120.5(6) . . ?
C17 C18 H18 119.7 . . ?
C19 C18 H18 119.7 . . ?
C14 C19 C18 120.2(5) . . ?
C14 C19 H19 119.9 . . ?
C18 C19 H19 119.9 . . ?
C21 C20 C25 117.9(4) . . ?
C21 C20 C4 123.0(4) . . ?
C25 C20 C4 119.0(4) . . ?
C20 C21 C22 121.4(6) . . ?
C20 C21 H21 119.3 . . ?
C22 C21 H21 119.3 . . ?
C23 C22 C21 120.4(6) . . ?
C23 C22 H22 119.8 . . ?
C21 C22 H22 119.8 . . ?
C22 C23 C24 118.9(6) . . ?
C22 C23 H23 120.5 . . ?
C24 C23 H23 120.5 . . ?
C23 C24 C25 121.6(6) . . ?
C23 C24 H24 119.2 . . ?
C25 C24 H24 119.2 . . ?
C24 C25 C20 119.8(5) . . ?
C24 C25 H25 120.1 . . ?
C20 C25 H25 120.1 . . ?
C8 C26 H26A 109.5 . . ?
C8 C26 H26B 109.5 . . ?
H26A C26 H26B 109.5 . . ?
C8 C26 H26C 109.5 . . ?
H26A C26 H26C 109.5 . . ?
H26B C26 H26C 109.5 . . ?
N1 C27 H27A 109.5 . . ?
N1 C27 H27B 109.5 . . ?
H27A C27 H27B 109.5 . . ?
N1 C27 H27C 109.5 . . ?
H27A C27 H27C 109.5 . . ?
H27B C27 H27C 109.5 . . ?
N2 C28 H28A 109.5 . . ?
N2 C28 H28B 109.5 . . ?
H28A C28 H28B 109.5 . . ?
N2 C28 H28C 109.5 . . ?
H28A C28 H28C 109.5 . . ?
H28B C28 H28C 109.5 . . ?
N4 C29 C30 179.6(7) . . ?
C29 C30 H30A 109.5 . . ?
C29 C30 H30B 109.5 . . ?
H30A C30 H30B 109.5 . . ?
C29 C30 H30C 109.5 . . ?
H30A C30 H30C 109.5 . . ?
H30B C30 H30C 109.5 . . ?
N6 C31 C32 177.9(11) . . ?
C31 C32 H32A 109.5 . . ?
C31 C32 H32B 109.5 . . ?
H32A C32 H32B 109.5 . . ?
C31 C32 H32C 109.5 . . ?
H32A C32 H32C 109.5 . . ?
H32B C32 H32C 109.5 . . ?
N4 Cu N3 176.75(15) . . ?
N4 Cu N7 95.64(15) . . ?
N3 Cu N7 87.50(13) . . ?
N4 Cu N1 90.79(16) . . ?
N3 Cu N1 86.15(14) . . ?
N7 Cu N1 144.61(14) . . ?
N4 Cu N2 94.38(16) . . ?
N3 Cu N2 83.85(14) . . ?
N7 Cu N2 137.14(14) . . ?
N1 Cu N2 76.56(14) . . ?
C9 N1 C10 111.0(4) . . ?
C9 N1 C27 110.4(4) . . ?
C10 N1 C27 108.5(4) . . ?
C9 N1 Cu 103.5(2) . . ?
C10 N1 Cu 105.8(3) . . ?
C27 N1 Cu 117.4(3) . . ?
C28 N2 C12 111.5(4) . . ?
C28 N2 C11 108.1(4) . . ?
C12 N2 C11 110.4(4) . . ?
C28 N2 Cu 118.2(3) . . ?
C12 N2 Cu 104.5(3) . . ?
C11 N2 Cu 103.8(3) . . ?
C6 N3 C7 108.5(3) . . ?
C6 N3 C8 111.4(3) . . ?
C7 N3 C8 112.2(3) . . ?
C6 N3 Cu 113.0(2) . . ?
C7 N3 Cu 111.5(2) . . ?
C8 N3 Cu 100.2(2) . . ?
C29 N4 Cu 176.2(5) . . ?
C1 N7 C5 110.6(3) . . ?
C1 N7 C13 107.0(3) . . ?
C5 N7 C13 107.1(3) . . ?
C1 N7 Cu 109.6(2) . . ?
C5 N7 Cu 109.2(2) . . ?
C13 N7 Cu 113.3(3) . . ?

loop_
_geom_bond_atom_site_label_1
_geom_bond_atom_site_label_2
_geom_bond_distance
_geom_bond_site_symmetry_2
_geom_bond_publ_flag
B1 F4A 1.288(11) . ?
B1 F1 1.296(7) . ?
B1 F2A 1.306(10) . ?
B1 F3 1.326(8) . ?
B1 F2 1.332(9) . ?
B1 F3A 1.384(9) . ?
B1 F4 1.399(9) . ?
B2 F7 1.335(8) . ?
B2 F8 1.348(7) . ?
B2 F6 1.364(7) . ?
B2 F5 1.368(8) . ?
C1 N7 1.486(5) . ?
C1 C2 1.544(6) . ?
C1 H1A 0.9700 . ?
C1 H1B 0.9700 . ?
C2 C3 1.517(6) . ?
C2 C6 1.531(5) . ?
C2 C14 1.532(5) . ?
C3 O1 1.207(5) . ?
C3 C4 1.524(5) . ?
C4 C20 1.534(6) . ?
C4 C5 1.540(6) . ?
C4 C7 1.545(6) . ?
C5 N7 1.486(5) . ?
C5 H5A 0.9700 . ?
C5 H5B 0.9700 . ?
C6 N3 1.489(5) . ?
C6 H6A 0.9700 . ?
C6 H6B 0.9700 . ?
C7 N3 1.490(5) . ?
C7 H7A 0.9700 . ?
C7 H7B 0.9700 . ?
C8 C9 1.522(6) . ?
C8 C26 1.524(6) . ?
C8 C12 1.525(6) . ?
C8 N3 1.538(5) . ?
C9 N1 1.475(6) . ?
C9 H9A 0.9700 . ?
C9 H9B 0.9700 . ?
C10 N1 1.487(6) . ?
C10 C11 1.532(7) . ?
C10 H10A 0.9700 . ?
C10 H10B 0.9700 . ?
C11 N2 1.483(6) . ?
C11 H11A 0.9700 . ?
C11 H11B 0.9700 . ?
C12 N2 1.477(6) . ?
C12 H12A 0.9700 . ?
C12 H12B 0.9700 . ?
C13 N7 1.492(5) . ?
C13 H13A 0.9600 . ?
C13 H13B 0.9600 . ?
C13 H13C 0.9600 . ?
C14 C19 1.380(6) . ?
C14 C15 1.384(6) . ?
C15 C16 1.377(7) . ?
C15 H15 0.9300 . ?
C16 C17 1.340(8) . ?
C16 H16 0.9300 . ?
C17 C18 1.370(9) . ?
C17 H17 0.9300 . ?
C18 C19 1.381(7) . ?
C18 H18 0.9300 . ?
C19 H19 0.9300 . ?
C20 C21 1.376(6) . ?
C20 C25 1.394(7) . ?
C21 C22 1.381(7) . ?
C21 H21 0.9300 . ?
C22 C23 1.362(9) . ?
C22 H22 0.9300 . ?
C23 C24 1.368(9) . ?
C23 H23 0.9300 . ?
C24 C25 1.379(7) . ?
C24 H24 0.9300 . ?
C25 H25 0.9300 . ?
C26 H26A 0.9600 . ?
C26 H26B 0.9600 . ?
C26 H26C 0.9600 . ?
C27 N1 1.488(6) . ?
C27 H27A 0.9600 . ?
C27 H27B 0.9600 . ?
C27 H27C 0.9600 . ?
C28 N2 1.475(6) . ?
C28 H28A 0.9600 . ?
C28 H28B 0.9600 . ?
C28 H28C 0.9600 . ?
C29 N4 1.105(6) . ?
C29 C30 1.445(7) . ?
C30 H30A 0.9600 . ?
C30 H30B 0.9600 . ?
C30 H30C 0.9600 . ?
C31 N6 1.102(12) . ?
C31 C32 1.429(12) . ?
C32 H32A 0.9600 . ?
C32 H32B 0.9600 . ?
C32 H32C 0.9600 . ?
Cu N4 1.969(4) . ?
Cu N3 1.999(3) . ?
Cu N7 2.032(3) . ?
Cu N1 2.169(4) . ?
Cu N2 2.195(4) . ?

loop_
_geom_torsion_atom_site_label_1
_geom_torsion_atom_site_label_2
_geom_torsion_atom_site_label_3
_geom_torsion_atom_site_label_4
_geom_torsion
_geom_torsion_site_symmetry_1
_geom_torsion_site_symmetry_2
_geom_torsion_site_symmetry_3
_geom_torsion_site_symmetry_4
_geom_torsion_publ_flag
N7 C1 C2 C3 54.6(4) . . . . ?
N7 C1 C2 C6 -61.5(5) . . . . ?
N7 C1 C2 C14 176.3(3) . . . . ?
C6 C2 C3 O1 -115.9(4) . . . . ?
C14 C2 C3 O1 4.8(6) . . . . ?
C1 C2 C3 O1 124.4(4) . . . . ?
C6 C2 C3 C4 60.6(4) . . . . ?
C14 C2 C3 C4 -178.6(3) . . . . ?
C1 C2 C3 C4 -59.0(4) . . . . ?
O1 C3 C4 C20 -4.4(6) . . . . ?
C2 C3 C4 C20 179.0(3) . . . . ?
O1 C3 C4 C5 -124.4(4) . . . . ?
C2 C3 C4 C5 59.1(4) . . . . ?
O1 C3 C4 C7 116.4(4) . . . . ?
C2 C3 C4 C7 -60.2(4) . . . . ?
C3 C4 C5 N7 -55.5(4) . . . . ?
C20 C4 C5 N7 -176.4(3) . . . . ?
C7 C4 C5 N7 60.5(4) . . . . ?
C3 C2 C6 N3 -59.2(4) . . . . ?
C14 C2 C6 N3 179.2(3) . . . . ?
C1 C2 C6 N3 58.1(4) . . . . ?
C3 C4 C7 N3 57.6(4) . . . . ?
C20 C4 C7 N3 178.7(3) . . . . ?
C5 C4 C7 N3 -58.8(4) . . . . ?
C26 C8 C9 N1 -178.5(4) . . . . ?
C12 C8 C9 N1 61.0(5) . . . . ?
N3 C8 C9 N1 -54.9(5) . . . . ?
N1 C10 C11 N2 -6.4(6) . . . . ?
C9 C8 C12 N2 -65.6(5) . . . . ?
C26 C8 C12 N2 174.3(4) . . . . ?
N3 C8 C12 N2 50.3(5) . . . . ?
C3 C2 C14 C19 66.4(5) . . . . ?
C6 C2 C14 C19 -175.7(4) . . . . ?
C1 C2 C14 C19 -52.9(5) . . . . ?
C3 C2 C14 C15 -112.9(4) . . . . ?
C6 C2 C14 C15 5.1(5) . . . . ?
C1 C2 C14 C15 127.9(4) . . . . ?
C19 C14 C15 C16 0.7(7) . . . . ?
C2 C14 C15 C16 180.0(4) . . . . ?
C14 C15 C16 C17 -1.2(8) . . . . ?
C15 C16 C17 C18 1.4(9) . . . . ?
C16 C17 C18 C19 -1.3(10) . . . . ?
C15 C14 C19 C18 -0.6(7) . . . . ?
C2 C14 C19 C18 -179.9(5) . . . . ?
C17 C18 C19 C14 0.9(9) . . . . ?
C3 C4 C20 C21 110.4(5) . . . . ?
C5 C4 C20 C21 -131.3(4) . . . . ?
C7 C4 C20 C21 -7.9(5) . . . . ?
C3 C4 C20 C25 -66.8(5) . . . . ?
C5 C4 C20 C25 51.5(5) . . . . ?
C7 C4 C20 C25 174.9(4) . . . . ?
C25 C20 C21 C22 -0.2(7) . . . . ?
C4 C20 C21 C22 -177.5(4) . . . . ?
C20 C21 C22 C23 0.2(8) . . . . ?
C21 C22 C23 C24 -1.0(9) . . . . ?
C22 C23 C24 C25 1.8(9) . . . . ?
C23 C24 C25 C20 -1.9(9) . . . . ?
C21 C20 C25 C24 1.1(7) . . . . ?
C4 C20 C25 C24 178.4(4) . . . . ?
C8 C9 N1 C10 -91.4(4) . . . . ?
C8 C9 N1 C27 148.2(4) . . . . ?
C8 C9 N1 Cu 21.7(4) . . . . ?
C11 C10 N1 C9 80.3(5) . . . . ?
C11 C10 N1 C27 -158.2(4) . . . . ?
C11 C10 N1 Cu -31.4(5) . . . . ?
N4 Cu N1 C9 -169.5(3) . . . . ?
N3 Cu N1 C9 9.4(3) . . . . ?
N7 Cu N1 C9 89.6(3) . . . . ?
N2 Cu N1 C9 -75.2(3) . . . . ?
N4 Cu N1 C10 -52.7(3) . . . . ?
N3 Cu N1 C10 126.2(3) . . . . ?
N7 Cu N1 C10 -153.6(3) . . . . ?
N2 Cu N1 C10 41.6(3) . . . . ?
N4 Cu N1 C27 68.5(4) . . . . ?
N3 Cu N1 C27 -112.5(3) . . . . ?
N7 Cu N1 C27 -32.3(4) . . . . ?
N2 Cu N1 C27 162.9(4) . . . . ?
C8 C12 N2 C28 -143.0(4) . . . . ?
C8 C12 N2 C11 96.9(4) . . . . ?
C8 C12 N2 Cu -14.1(4) . . . . ?
C10 C11 N2 C28 166.4(4) . . . . ?
C10 C11 N2 C12 -71.4(5) . . . . ?
C10 C11 N2 Cu 40.1(5) . . . . ?
N4 Cu N2 C28 -74.5(4) . . . . ?
N3 Cu N2 C28 108.2(4) . . . . ?
N7 Cu N2 C28 28.6(5) . . . . ?
N1 Cu N2 C28 -164.3(4) . . . . ?
N4 Cu N2 C12 160.8(3) . . . . ?
N3 Cu N2 C12 -16.5(3) . . . . ?
N7 Cu N2 C12 -96.1(3) . . . . ?
N1 Cu N2 C12 71.0(3) . . . . ?
N4 Cu N2 C11 45.1(3) . . . . ?
N3 Cu N2 C11 -132.1(3) . . . . ?
N7 Cu N2 C11 148.2(3) . . . . ?
N1 Cu N2 C11 -44.7(3) . . . . ?
C2 C6 N3 C7 57.4(4) . . . . ?
C2 C6 N3 C8 -178.6(3) . . . . ?
C2 C6 N3 Cu -66.7(4) . . . . ?
C4 C7 N3 C6 -56.2(4) . . . . ?
C4 C7 N3 C8 -179.7(3) . . . . ?
C4 C7 N3 Cu 68.9(3) . . . . ?
C9 C8 N3 C6 177.3(3) . . . . ?
C26 C8 N3 C6 -62.1(5) . . . . ?
C12 C8 N3 C6 59.5(4) . . . . ?
C9 C8 N3 C7 -60.8(4) . . . . ?
C26 C8 N3 C7 59.8(5) . . . . ?
C12 C8 N3 C7 -178.6(3) . . . . ?
C9 C8 N3 Cu 57.6(4) . . . . ?
C26 C8 N3 Cu 178.1(3) . . . . ?
C12 C8 N3 Cu -60.3(3) . . . . ?
N4 Cu N3 C6 -135(3) . . . . ?
N7 Cu N3 C6 60.2(3) . . . . ?
N1 Cu N3 C6 -154.6(3) . . . . ?
N2 Cu N3 C6 -77.8(3) . . . . ?
N4 Cu N3 C7 103(3) . . . . ?
N7 Cu N3 C7 -62.3(3) . . . . ?
N1 Cu N3 C7 82.8(3) . . . . ?
N2 Cu N3 C7 159.7(3) . . . . ?
N4 Cu N3 C8 -16(3) . . . . ?
N7 Cu N3 C8 178.8(2) . . . . ?
N1 Cu N3 C8 -36.0(2) . . . . ?
N2 Cu N3 C8 40.9(2) . . . . ?
C30 C29 N4 Cu -103(100) . . . . ?
N3 Cu N4 C29 -58(8) . . . . ?
N7 Cu N4 C29 107(7) . . . . ?
N1 Cu N4 C29 -39(7) . . . . ?
N2 Cu N4 C29 -115(7) . . . . ?
C2 C1 N7 C5 -50.9(4) . . . . ?
C2 C1 N7 C13 -167.2(3) . . . . ?
C2 C1 N7 Cu 69.7(4) . . . . ?
C4 C5 N7 C1 51.8(4) . . . . ?
C4 C5 N7 C13 168.1(3) . . . . ?
C4 C5 N7 Cu -68.9(4) . . . . ?
N4 Cu N7 C1 120.5(3) . . . . ?
N3 Cu N7 C1 -60.4(3) . . . . ?
N1 Cu N7 C1 -140.1(3) . . . . ?
N2 Cu N7 C1 17.8(3) . . . . ?
N4 Cu N7 C5 -118.1(3) . . . . ?
N3 Cu N7 C5 61.0(2) . . . . ?
N1 Cu N7 C5 -18.7(4) . . . . ?
N2 Cu N7 C5 139.2(2) . . . . ?
N4 Cu N7 C13 1.1(3) . . . . ?
N3 Cu N7 C13 -179.7(3) . . . . ?
N1 Cu N7 C13 100.5(3) . . . . ?
N2 Cu N7 C13 -101.5(3) . . . . ?
